data_7006022
loop_
_publ_author_name
'Allen, Olivia R.'
'Gott, Andrew L.'
'Hartley, John A.'
'Hartley, Janet M.'
'Knox, Richard J.'
'McGowan, Patrick C.'

_publ_section_title
;
 Functionalised cyclopentadienyl titanium compounds as potential
 anticancer drugs.
;
_journal_issue 43
_journal_name_full 'Dalton transactions (Cambridge, England : 2003)'
_journal_page_first 5082
_journal_page_last 5090
_journal_paper_doi 10.1039/b708283p
_journal_year 2007
_chemical_formula_moiety 'C22 H37 Cl2 N Si2 Ti'
_chemical_formula_sum 'C22 H37 Cl2 N Si2 Ti'
_chemical_formula_weight 490.51
_chemical_name_systematic
;
?
;
_space_group_IT_number 2
_symmetry_cell_setting triclinic
_symmetry_space_group_name_Hall '-P 1'
_symmetry_space_group_name_H-M 'P -1'
_atom_sites_solution_hydrogens geom
_atom_sites_solution_primary direct
_atom_sites_solution_secondary difmap
_audit_creation_method SHELXL-97
_cell_angle_alpha 107.8770(10)
_cell_angle_beta 94.8930(10)
_cell_angle_gamma 102.2810(10)
_cell_formula_units_Z 4
_cell_length_a 10.3621(2)
_cell_length_b 14.6464(2)
_cell_length_c 18.2020(4)
_cell_measurement_reflns_used 22426
_cell_measurement_temperature 150(2)
_cell_measurement_theta_max 27.48
_cell_measurement_theta_min 1.00
_cell_volume 2535.02(8)
_computing_cell_refinement 'DENZO-SMN (Otwinowski & Minor, 1996)'
_computing_data_collection 'COLLECT (Nonius, 1999)'
_computing_data_reduction 'DENZO-SMN (Otwinowski & Minor, 1996)'
_computing_molecular_graphics
;
ORTEP3 for Windows (Farrugia, 1997)
XSeed (Barbour, 2001)
;
_computing_publication_material 'local program'
_computing_structure_refinement 'SHELXL-97 (Sheldrick, 1997)'
_computing_structure_solution 'SHELXS-97 (Sheldrick, 1990)'
_diffrn_ambient_temperature 150(2)
_diffrn_detector_area_resol_mean 9
_diffrn_measured_fraction_theta_full 0.998
_diffrn_measured_fraction_theta_max 0.998
_diffrn_measurement_device_type
;
Nonius KappaCCD area-detector diffractometer
;
_diffrn_measurement_method
;
phi and omega scans to fill the asymmetric unit
;
_diffrn_radiation_detector 'CCD plate'
_diffrn_radiation_monochromator graphite
_diffrn_radiation_probe x-ray
_diffrn_radiation_source 'fine-focus sealed tube'
_diffrn_radiation_type MoK\a
_diffrn_radiation_wavelength 0.71073
_diffrn_reflns_av_R_equivalents 0.0651
_diffrn_reflns_av_sigmaI/netI 0.0543
_diffrn_reflns_limit_h_max 12
_diffrn_reflns_limit_h_min -12
_diffrn_reflns_limit_k_max 18
_diffrn_reflns_limit_k_min -18
_diffrn_reflns_limit_l_max 22
_diffrn_reflns_limit_l_min -22
_diffrn_reflns_number 39825
_diffrn_reflns_theta_full 26.00
_diffrn_reflns_theta_max 26.00
_diffrn_reflns_theta_min 1.19
_diffrn_standards_decay_% 0
_diffrn_standards_interval_count 0
_diffrn_standards_interval_time 0
_diffrn_standards_number 0
_exptl_absorpt_coefficient_mu 0.652
_exptl_absorpt_correction_T_max 0.932
_exptl_absorpt_correction_T_min 0.693
_exptl_absorpt_correction_type multi-scan
_exptl_absorpt_process_details
;
Using multiple and symmetry-related data
measurements via the program SORTAV. See
R.H. Blessing, Acta Cryst (1995), A51, 33-38.
;
_exptl_crystal_colour red
_exptl_crystal_density_diffrn 1.285
_exptl_crystal_density_method 'not measured'
_exptl_crystal_description needle
_exptl_crystal_F_000 1040
_exptl_crystal_size_max 0.16
_exptl_crystal_size_mid 0.14
_exptl_crystal_size_min 0.11
_refine_diff_density_max 0.346
_refine_diff_density_min -0.486
_refine_diff_density_rms 0.064
_refine_ls_extinction_method none
_refine_ls_goodness_of_fit_ref 1.010
_refine_ls_hydrogen_treatment constr
_refine_ls_matrix_type full
_refine_ls_number_parameters 505
_refine_ls_number_reflns 9936
_refine_ls_number_restraints 0
_refine_ls_restrained_S_all 1.010
_refine_ls_R_factor_all 0.0703
_refine_ls_R_factor_gt 0.0410
_refine_ls_shift/su_max 0.001
_refine_ls_shift/su_mean 0.000
_refine_ls_structure_factor_coef Fsqd
_refine_ls_weighting_details 'calc w=1/[\s^2^(Fo^2^)+(0.0378P)^2^+1.2994P] where P=(Fo^2^+2Fc^2^)/3'
_refine_ls_weighting_scheme calc
_refine_ls_wR_factor_gt 0.0921
_refine_ls_wR_factor_ref 0.1051
_reflns_number_gt 6881
_reflns_number_total 9936
_reflns_threshold_expression >2sigma(I)
_cod_data_source_file b708283p.txt
_cod_data_source_block compound_6
_cod_original_sg_symbol_H-M P-1
_cod_database_code 7006022

loop_
_symmetry_equiv_pos_as_xyz
'x, y, z'
'-x, -y, -z'

loop_
_atom_site_label
_atom_site_type_symbol
_atom_site_fract_x
_atom_site_fract_y
_atom_site_fract_z
_atom_site_U_iso_or_equiv
_atom_site_adp_type
_atom_site_occupancy
_atom_site_symmetry_multiplicity
_atom_site_calc_flag
_atom_site_refinement_flags
_atom_site_disorder_assembly
_atom_site_disorder_group
Ti1 Ti 0.41608(4) 0.09332(3) 0.25903(2) 0.02146(11) Uani 1 1 d . . .
Ti2 Ti 0.42737(4) -0.40860(3) 0.25510(2) 0.02197(11) Uani 1 1 d . . .
Cl1 Cl 0.50810(6) 0.24997(4) 0.24730(4) 0.03085(15) Uani 1 1 d . . .
Cl2 Cl 0.20767(6) 0.12548(4) 0.28425(4) 0.02951(15) Uani 1 1 d . . .
Cl3 Cl 0.51749(7) -0.25251(4) 0.24157(4) 0.03438(16) Uani 1 1 d . . .
Cl4 Cl 0.21300(6) -0.37974(5) 0.26807(4) 0.03374(16) Uani 1 1 d . . .
Si1 Si 0.79158(7) 0.10000(5) 0.31304(4) 0.02702(17) Uani 1 1 d . . .
Si2 Si 0.26070(7) -0.04348(5) 0.39087(4) 0.02624(17) Uani 1 1 d . . .
Si3 Si 0.26131(7) -0.54196(5) 0.38757(4) 0.02700(17) Uani 1 1 d . . .
Si4 Si 0.79889(7) -0.38976(5) 0.32115(4) 0.02958(17) Uani 1 1 d . . .
N1 N 0.1138(2) 0.14565(15) -0.04360(12) 0.0317(5) Uani 1 1 d . . .
N2 N 0.2524(2) -0.36101(16) -0.07696(13) 0.0337(5) Uani 1 1 d . . .
C1 C 0.6167(2) 0.09609(17) 0.33629(14) 0.0232(5) Uani 1 1 d . . .
C2 C 0.5158(2) 0.01067(17) 0.33353(14) 0.0234(5) Uani 1 1 d . . .
H2 H 0.5203 -0.0560 0.3104 0.028 Uiso 1 1 calc R . .
C3 C 0.4086(2) 0.03921(17) 0.36995(14) 0.0234(5) Uani 1 1 d . . .
C4 C 0.4467(2) 0.14527(17) 0.39912(14) 0.0253(5) Uani 1 1 d . . .
H4 H 0.3954 0.1864 0.4274 0.030 Uiso 1 1 calc R . .
C5 C 0.5710(2) 0.17863(17) 0.37944(14) 0.0246(5) Uani 1 1 d . . .
H5 H 0.6180 0.2462 0.3928 0.030 Uiso 1 1 calc R . .
C6 C 0.9062(3) 0.1977(2) 0.39732(17) 0.0463(8) Uani 1 1 d . . .
H6A H 0.9988 0.2026 0.3880 0.056 Uiso 1 1 calc R . .
H6B H 0.8959 0.1807 0.4449 0.056 Uiso 1 1 calc R . .
H6C H 0.8847 0.2613 0.4037 0.056 Uiso 1 1 calc R . .
C7 C 0.8208(3) 0.1310(2) 0.22352(16) 0.0397(7) Uani 1 1 d . . .
H7A H 0.9133 0.1319 0.2155 0.048 Uiso 1 1 calc R . .
H7B H 0.8053 0.1963 0.2294 0.048 Uiso 1 1 calc R . .
H7C H 0.7593 0.0810 0.1783 0.048 Uiso 1 1 calc R . .
C8 C 0.8231(3) -0.0235(2) 0.3035(2) 0.0477(8) Uani 1 1 d . . .
H8A H 0.9135 -0.0237 0.2916 0.057 Uiso 1 1 calc R . .
H8B H 0.7574 -0.0750 0.2612 0.057 Uiso 1 1 calc R . .
H8C H 0.8149 -0.0367 0.3528 0.057 Uiso 1 1 calc R . .
C9 C 0.1756(3) 0.0375(2) 0.45895(18) 0.0442(7) Uani 1 1 d . . .
H9A H 0.0978 -0.0035 0.4708 0.053 Uiso 1 1 calc R . .
H9B H 0.1462 0.0822 0.4345 0.053 Uiso 1 1 calc R . .
H9C H 0.2380 0.0766 0.5075 0.053 Uiso 1 1 calc R . .
C10 C 0.3337(3) -0.11993(19) 0.43981(17) 0.0378(7) Uani 1 1 d . . .
H10A H 0.2615 -0.1652 0.4523 0.045 Uiso 1 1 calc R . .
H10B H 0.3937 -0.0764 0.4881 0.045 Uiso 1 1 calc R . .
H10C H 0.3842 -0.1584 0.4047 0.045 Uiso 1 1 calc R . .
C11 C 0.1411(3) -0.12730(19) 0.30170(16) 0.0359(6) Uani 1 1 d . . .
H11A H 0.0670 -0.1679 0.3168 0.043 Uiso 1 1 calc R . .
H11B H 0.1873 -0.1705 0.2672 0.043 Uiso 1 1 calc R . .
H11C H 0.1059 -0.0876 0.2741 0.043 Uiso 1 1 calc R . .
C12 C 0.4728(3) 0.04467(18) 0.12929(14) 0.0275(6) Uani 1 1 d . . .
H12 H 0.5458 0.0856 0.1169 0.033 Uiso 1 1 calc R . .
C13 C 0.4815(3) -0.02866(17) 0.16233(14) 0.0299(6) Uani 1 1 d . . .
H13 H 0.5608 -0.0472 0.1750 0.036 Uiso 1 1 calc R . .
C14 C 0.3513(3) -0.07066(17) 0.17361(14) 0.0299(6) Uani 1 1 d . . .
H14 H 0.3278 -0.1208 0.1965 0.036 Uiso 1 1 calc R . .
C15 C 0.2631(3) -0.02395(17) 0.14441(14) 0.0272(6) Uani 1 1 d . . .
H15 H 0.1690 -0.0387 0.1433 0.033 Uiso 1 1 calc R . .
C16 C 0.3367(2) 0.04793(17) 0.11723(14) 0.0247(5) Uani 1 1 d . . .
C17 C 0.2849(2) 0.11273(18) 0.07779(14) 0.0264(6) Uani 1 1 d . . .
H17 H 0.3396 0.1824 0.1044 0.032 Uiso 1 1 calc R . .
C18 C 0.3037(3) 0.0826(2) -0.00775(15) 0.0388(7) Uani 1 1 d . . .
H18A H 0.3996 0.0873 -0.0111 0.047 Uiso 1 1 calc R . .
H18B H 0.2532 0.0129 -0.0352 0.047 Uiso 1 1 calc R . .
C19 C 0.1387(3) 0.1123(2) 0.08151(16) 0.0363(7) Uani 1 1 d . . .
H19A H 0.1267 0.1379 0.1369 0.044 Uiso 1 1 calc R . .
H19B H 0.0828 0.0434 0.0585 0.044 Uiso 1 1 calc R . .
C20 C 0.0928(3) 0.1760(2) 0.03741(16) 0.0398(7) Uani 1 1 d . . .
H20A H -0.0035 0.1717 0.0389 0.048 Uiso 1 1 calc R . .
H20B H 0.1425 0.2461 0.0640 0.048 Uiso 1 1 calc R . .
C21 C 0.2546(3) 0.1494(2) -0.04730(18) 0.0440(7) Uani 1 1 d . . .
H21A H 0.3085 0.2185 -0.0215 0.053 Uiso 1 1 calc R . .
H21B H 0.2674 0.1285 -0.1027 0.053 Uiso 1 1 calc R . .
C22 C 0.0709(3) 0.2096(2) -0.08291(17) 0.0411(7) Uani 1 1 d . . .
H22A H 0.0858 0.1882 -0.1374 0.049 Uiso 1 1 calc R . .
H22B H 0.1226 0.2782 -0.0562 0.049 Uiso 1 1 calc R . .
H22C H -0.0245 0.2053 -0.0816 0.049 Uiso 1 1 calc R . .
C23 C 0.6219(2) -0.39707(17) 0.34074(14) 0.0246(5) Uani 1 1 d . . .
C24 C 0.5231(2) -0.48413(17) 0.33706(14) 0.0231(5) Uani 1 1 d . . .
H24 H 0.5325 -0.5499 0.3166 0.028 Uiso 1 1 calc R . .
C25 C 0.4102(2) -0.45884(17) 0.36798(14) 0.0228(5) Uani 1 1 d . . .
C26 C 0.4418(2) -0.35231(17) 0.39503(14) 0.0264(6) Uani 1 1 d . . .
H26 H 0.3856 -0.3129 0.4197 0.032 Uiso 1 1 calc R . .
C27 C 0.5680(2) -0.31628(17) 0.37916(14) 0.0262(6) Uani 1 1 d . . .
H27 H 0.6118 -0.2482 0.3920 0.031 Uiso 1 1 calc R . .
C28 C 0.9069(3) -0.2834(2) 0.40301(17) 0.0477(8) Uani 1 1 d . . .
H28A H 1.0006 -0.2764 0.3956 0.057 Uiso 1 1 calc R . .
H28B H 0.8964 -0.2952 0.4526 0.057 Uiso 1 1 calc R . .
H28C H 0.8807 -0.2226 0.4041 0.057 Uiso 1 1 calc R . .
C29 C 0.8355(3) -0.5075(2) 0.3242(2) 0.0494(8) Uani 1 1 d . . .
H29A H 0.9270 -0.5077 0.3143 0.059 Uiso 1 1 calc R . .
H29B H 0.7722 -0.5637 0.2841 0.059 Uiso 1 1 calc R . .
H29C H 0.8268 -0.5134 0.3759 0.059 Uiso 1 1 calc R . .
C30 C 0.8304(3) -0.3698(2) 0.22762(16) 0.0395(7) Uani 1 1 d . . .
H30A H 0.9243 -0.3671 0.2223 0.047 Uiso 1 1 calc R . .
H30B H 0.8110 -0.3072 0.2274 0.047 Uiso 1 1 calc R . .
H30C H 0.7725 -0.4246 0.1838 0.047 Uiso 1 1 calc R . .
C31 C 0.3313(3) -0.61659(19) 0.43956(17) 0.0376(7) Uani 1 1 d . . .
H31A H 0.2580 -0.6616 0.4514 0.045 Uiso 1 1 calc R . .
H31B H 0.3891 -0.5722 0.4884 0.045 Uiso 1 1 calc R . .
H31C H 0.3837 -0.6553 0.4062 0.045 Uiso 1 1 calc R . .
C32 C 0.1738(3) -0.4593(2) 0.45272(17) 0.0429(7) Uani 1 1 d . . .
H32A H 0.0951 -0.4996 0.4644 0.052 Uiso 1 1 calc R . .
H32B H 0.1454 -0.4159 0.4265 0.052 Uiso 1 1 calc R . .
H32C H 0.2347 -0.4189 0.5015 0.052 Uiso 1 1 calc R . .
C33 C 0.1446(3) -0.62689(19) 0.29777(16) 0.0349(6) Uani 1 1 d . . .
H33A H 0.0698 -0.6675 0.3124 0.042 Uiso 1 1 calc R . .
H33B H 0.1922 -0.6700 0.2644 0.042 Uiso 1 1 calc R . .
H33C H 0.1101 -0.5879 0.2692 0.042 Uiso 1 1 calc R . .
C34 C 0.4993(2) -0.46116(18) 0.13010(14) 0.0262(6) Uani 1 1 d . . .
H34 H 0.5736 -0.4203 0.1187 0.031 Uiso 1 1 calc R . .
C35 C 0.5063(3) -0.53146(17) 0.16686(14) 0.0286(6) Uani 1 1 d . . .
H35 H 0.5855 -0.5472 0.1839 0.034 Uiso 1 1 calc R . .
C36 C 0.3747(3) -0.57490(17) 0.17413(14) 0.0277(6) Uani 1 1 d . . .
H36 H 0.3494 -0.6241 0.1978 0.033 Uiso 1 1 calc R . .
C37 C 0.2878(3) -0.53201(17) 0.13992(14) 0.0265(6) Uani 1 1 d . . .
H37 H 0.1931 -0.5485 0.1358 0.032 Uiso 1 1 calc R . .
C38 C 0.3638(2) -0.46054(17) 0.11268(14) 0.0242(5) Uani 1 1 d . . .
C39 C 0.3095(2) -0.40020(18) 0.06952(14) 0.0263(6) Uani 1 1 d . . .
H39 H 0.2736 -0.3501 0.1072 0.032 Uiso 1 1 calc R . .
C40 C 0.1953(3) -0.4665(2) 0.00333(16) 0.0335(6) Uani 1 1 d . . .
H40A H 0.2271 -0.5207 -0.0316 0.040 Uiso 1 1 calc R . .
H40B H 0.1208 -0.4968 0.0258 0.040 Uiso 1 1 calc R . .
C41 C 0.4173(3) -0.34530(19) 0.03471(15) 0.0319(6) Uani 1 1 d . . .
H41A H 0.4863 -0.2962 0.0776 0.038 Uiso 1 1 calc R . .
H41B H 0.4612 -0.3933 0.0020 0.038 Uiso 1 1 calc R . .
C42 C 0.3594(3) -0.2926(2) -0.01465(16) 0.0382(7) Uani 1 1 d . . .
H42A H 0.3238 -0.2399 0.0191 0.046 Uiso 1 1 calc R . .
H42B H 0.4313 -0.2609 -0.0380 0.046 Uiso 1 1 calc R . .
C43 C 0.1446(3) -0.4086(2) -0.04394(17) 0.0395(7) Uani 1 1 d . . .
H43A H 0.0724 -0.4540 -0.0868 0.047 Uiso 1 1 calc R . .
H43B H 0.1067 -0.3575 -0.0099 0.047 Uiso 1 1 calc R . .
C44 C 0.2024(3) -0.3075(2) -0.12413(18) 0.0494(8) Uani 1 1 d . . .
H44A H 0.2764 -0.2757 -0.1453 0.059 Uiso 1 1 calc R . .
H44B H 0.1639 -0.2568 -0.0915 0.059 Uiso 1 1 calc R . .
H44C H 0.1335 -0.3540 -0.1673 0.059 Uiso 1 1 calc R . .

loop_
_atom_site_aniso_label
_atom_site_aniso_U_11
_atom_site_aniso_U_22
_atom_site_aniso_U_33
_atom_site_aniso_U_23
_atom_site_aniso_U_13
_atom_site_aniso_U_12
Ti1 0.0226(2) 0.0196(2) 0.0218(2) 0.00657(18) 0.00292(19) 0.00540(18)
Ti2 0.0234(2) 0.0193(2) 0.0225(3) 0.00666(18) 0.00169(19) 0.00541(18)
Cl1 0.0391(4) 0.0233(3) 0.0290(4) 0.0110(3) 0.0018(3) 0.0036(3)
Cl2 0.0283(3) 0.0338(3) 0.0284(4) 0.0094(3) 0.0045(3) 0.0133(3)
Cl3 0.0481(4) 0.0225(3) 0.0297(4) 0.0102(3) 0.0018(3) 0.0026(3)
Cl4 0.0299(4) 0.0395(4) 0.0350(4) 0.0118(3) 0.0043(3) 0.0169(3)
Si1 0.0222(4) 0.0324(4) 0.0272(4) 0.0129(3) 0.0022(3) 0.0048(3)
Si2 0.0247(4) 0.0273(4) 0.0294(4) 0.0131(3) 0.0063(3) 0.0061(3)
Si3 0.0245(4) 0.0281(4) 0.0293(4) 0.0125(3) 0.0039(3) 0.0044(3)
Si4 0.0224(4) 0.0361(4) 0.0271(4) 0.0101(3) 0.0007(3) 0.0029(3)
N1 0.0344(13) 0.0330(12) 0.0262(12) 0.0095(10) -0.0011(10) 0.0083(10)
N2 0.0334(13) 0.0470(14) 0.0301(13) 0.0222(11) 0.0086(11) 0.0144(11)
C1 0.0240(13) 0.0247(13) 0.0220(13) 0.0113(10) 0.0018(11) 0.0042(10)
C2 0.0264(13) 0.0222(12) 0.0224(13) 0.0081(10) 0.0019(11) 0.0080(10)
C3 0.0243(13) 0.0255(13) 0.0220(13) 0.0097(10) 0.0022(11) 0.0073(10)
C4 0.0282(14) 0.0247(13) 0.0217(14) 0.0056(10) 0.0003(11) 0.0082(11)
C5 0.0271(14) 0.0222(13) 0.0221(14) 0.0077(10) -0.0014(11) 0.0023(10)
C6 0.0268(16) 0.064(2) 0.0365(18) 0.0089(15) 0.0026(13) -0.0006(14)
C7 0.0280(15) 0.0594(19) 0.0339(17) 0.0221(14) 0.0038(13) 0.0069(13)
C8 0.0337(17) 0.0507(19) 0.070(2) 0.0302(17) 0.0139(16) 0.0170(14)
C9 0.0416(18) 0.0439(17) 0.0505(19) 0.0160(14) 0.0210(15) 0.0122(14)
C10 0.0385(17) 0.0369(16) 0.0430(18) 0.0233(13) 0.0045(14) 0.0062(13)
C11 0.0305(15) 0.0345(15) 0.0414(17) 0.0170(13) 0.0014(13) 0.0006(12)
C12 0.0295(14) 0.0306(14) 0.0211(14) 0.0060(11) 0.0051(11) 0.0085(11)
C13 0.0350(15) 0.0284(14) 0.0233(14) 0.0011(11) 0.0036(12) 0.0131(12)
C14 0.0389(16) 0.0202(13) 0.0247(14) 0.0016(11) 0.0029(12) 0.0047(11)
C15 0.0260(14) 0.0228(13) 0.0269(14) 0.0023(11) 0.0019(11) 0.0040(11)
C16 0.0276(14) 0.0253(13) 0.0174(13) 0.0022(10) 0.0015(11) 0.0072(11)
C17 0.0258(14) 0.0281(13) 0.0223(14) 0.0065(11) -0.0005(11) 0.0049(11)
C18 0.0415(17) 0.0563(18) 0.0288(16) 0.0187(14) 0.0120(13) 0.0249(14)
C19 0.0331(16) 0.0527(18) 0.0288(16) 0.0166(13) 0.0053(12) 0.0178(13)
C20 0.0367(17) 0.0509(18) 0.0367(17) 0.0156(14) 0.0048(13) 0.0204(14)
C21 0.0440(18) 0.065(2) 0.0376(18) 0.0293(15) 0.0138(15) 0.0228(15)
C22 0.0430(18) 0.0384(16) 0.0407(18) 0.0161(14) -0.0047(14) 0.0077(13)
C23 0.0225(13) 0.0260(13) 0.0224(14) 0.0068(10) -0.0013(11) 0.0041(10)
C24 0.0246(13) 0.0232(12) 0.0211(13) 0.0082(10) -0.0006(10) 0.0058(10)
C25 0.0243(13) 0.0233(13) 0.0196(13) 0.0068(10) 0.0004(10) 0.0054(10)
C26 0.0299(14) 0.0259(13) 0.0214(14) 0.0052(10) 0.0011(11) 0.0084(11)
C27 0.0295(14) 0.0227(13) 0.0229(14) 0.0074(10) -0.0020(11) 0.0022(11)
C28 0.0330(17) 0.061(2) 0.0340(18) 0.0074(15) 0.0023(14) -0.0060(14)
C29 0.0304(17) 0.058(2) 0.067(2) 0.0266(17) 0.0064(16) 0.0167(14)
C30 0.0241(15) 0.0566(19) 0.0329(17) 0.0138(14) 0.0024(13) 0.0025(13)
C31 0.0370(16) 0.0341(15) 0.0408(17) 0.0182(13) 0.0005(13) 0.0011(12)
C32 0.0368(17) 0.0476(18) 0.0460(19) 0.0141(14) 0.0177(14) 0.0119(14)
C33 0.0283(15) 0.0344(15) 0.0405(17) 0.0158(13) 0.0021(13) 0.0014(12)
C34 0.0257(14) 0.0308(14) 0.0197(13) 0.0052(11) 0.0040(11) 0.0068(11)
C35 0.0304(15) 0.0265(14) 0.0238(14) 0.0009(11) -0.0007(11) 0.0101(11)
C36 0.0350(15) 0.0214(13) 0.0215(14) 0.0035(10) -0.0035(11) 0.0047(11)
C37 0.0269(14) 0.0245(13) 0.0241(14) 0.0047(11) -0.0004(11) 0.0047(11)
C38 0.0267(14) 0.0245(13) 0.0196(13) 0.0052(10) 0.0032(11) 0.0061(10)
C39 0.0293(14) 0.0298(14) 0.0218(14) 0.0101(11) 0.0053(11) 0.0091(11)
C40 0.0256(14) 0.0445(16) 0.0334(16) 0.0202(13) 0.0024(12) 0.0051(12)
C41 0.0318(15) 0.0348(15) 0.0278(15) 0.0139(12) 0.0015(12) 0.0019(12)
C42 0.0500(18) 0.0358(16) 0.0325(17) 0.0177(13) 0.0101(14) 0.0079(13)
C43 0.0308(16) 0.0600(19) 0.0374(17) 0.0269(15) 0.0064(13) 0.0156(14)
C44 0.053(2) 0.073(2) 0.0436(19) 0.0377(17) 0.0165(16) 0.0290(17)

loop_
_atom_type_symbol
_atom_type_description
_atom_type_scat_dispersion_real
_atom_type_scat_dispersion_imag
_atom_type_scat_source
C C 0.0033 0.0016 'International Tables Vol C Tables 4.2.6.8 and 6.1.1.4'
H H 0.0000 0.0000 'International Tables Vol C Tables 4.2.6.8 and 6.1.1.4'
N N 0.0061 0.0033 'International Tables Vol C Tables 4.2.6.8 and 6.1.1.4'
Si Si 0.0817 0.0704 'International Tables Vol C Tables 4.2.6.8 and 6.1.1.4'
Ti Ti 0.2776 0.4457 'International Tables Vol C Tables 4.2.6.8 and 6.1.1.4'
Cl Cl 0.1484 0.1585 'International Tables Vol C Tables 4.2.6.8 and 6.1.1.4'

loop_
_geom_angle_atom_site_label_1
_geom_angle_atom_site_label_2
_geom_angle_atom_site_label_3
_geom_angle
_geom_angle_site_symmetry_1
_geom_angle_site_symmetry_3
_geom_angle_publ_flag
C14 Ti1 C13 35.18(9) . . ?
C14 Ti1 Cl2 101.78(7) . . ?
C13 Ti1 Cl2 133.86(7) . . ?
C14 Ti1 Cl1 135.39(7) . . ?
C13 Ti1 Cl1 108.47(7) . . ?
Cl2 Ti1 Cl1 95.00(3) . . ?
C14 Ti1 C2 78.65(9) . . ?
C13 Ti1 C2 77.53(9) . . ?
Cl2 Ti1 C2 118.20(6) . . ?
Cl1 Ti1 C2 127.86(6) . . ?
C14 Ti1 C3 91.24(9) . . ?
C13 Ti1 C3 106.08(8) . . ?
Cl2 Ti1 C3 84.29(6) . . ?
Cl1 Ti1 C3 131.70(6) . . ?
C2 Ti1 C3 34.53(8) . . ?
C14 Ti1 C1 102.36(9) . . ?
C13 Ti1 C1 83.17(9) . . ?
Cl2 Ti1 C1 135.75(6) . . ?
Cl1 Ti1 C1 93.15(6) . . ?
C2 Ti1 C1 34.95(8) . . ?
C3 Ti1 C1 58.74(8) . . ?
C14 Ti1 C4 126.04(9) . . ?
C13 Ti1 C4 133.89(9) . . ?
Cl2 Ti1 C4 78.34(6) . . ?
Cl1 Ti1 C4 97.61(6) . . ?
C2 Ti1 C4 56.55(8) . . ?
C3 Ti1 C4 34.81(8) . . ?
C1 Ti1 C4 57.48(8) . . ?
C14 Ti1 C5 134.27(9) . . ?
C13 Ti1 C5 117.08(9) . . ?
Cl2 Ti1 C5 106.45(6) . . ?
Cl1 Ti1 C5 77.04(6) . . ?
C2 Ti1 C5 56.45(8) . . ?
C3 Ti1 C5 57.39(8) . . ?
C1 Ti1 C5 34.48(8) . . ?
C4 Ti1 C5 33.72(8) . . ?
C14 Ti1 C12 57.30(9) . . ?
C13 Ti1 C12 34.08(8) . . ?
Cl2 Ti1 C12 122.92(6) . . ?
Cl1 Ti1 C12 78.84(6) . . ?
C2 Ti1 C12 108.96(8) . . ?
C3 Ti1 C12 140.08(8) . . ?
C1 Ti1 C12 101.32(8) . . ?
C4 Ti1 C12 158.53(9) . . ?
C5 Ti1 C12 126.29(8) . . ?
C14 Ti1 C15 34.37(8) . . ?
C13 Ti1 C15 56.88(9) . . ?
Cl2 Ti1 C15 77.41(6) . . ?
Cl1 Ti1 C15 114.50(6) . . ?
C2 Ti1 C15 111.42(8) . . ?
C3 Ti1 C15 112.39(8) . . ?
C1 Ti1 C15 136.25(8) . . ?
C4 Ti1 C15 141.00(8) . . ?
C5 Ti1 C15 167.80(8) . . ?
C12 Ti1 C15 55.94(9) . . ?
C14 Ti1 C16 56.85(8) . . ?
C13 Ti1 C16 56.60(8) . . ?
Cl2 Ti1 C16 89.23(6) . . ?
Cl1 Ti1 C16 82.69(6) . . ?
C2 Ti1 C16 132.31(8) . . ?
C3 Ti1 C16 145.36(8) . . ?
C1 Ti1 C16 134.96(8) . . ?
C4 Ti1 C16 167.56(8) . . ?
C5 Ti1 C16 155.23(8) . . ?
C12 Ti1 C16 33.78(8) . . ?
C15 Ti1 C16 33.31(8) . . ?
C36 Ti2 C35 34.97(8) . . ?
C36 Ti2 Cl4 102.15(7) . . ?
C35 Ti2 Cl4 133.82(7) . . ?
C36 Ti2 Cl3 136.09(7) . . ?
C35 Ti2 Cl3 109.38(7) . . ?
Cl4 Ti2 Cl3 93.77(3) . . ?
C36 Ti2 C24 78.11(8) . . ?
C35 Ti2 C24 76.71(9) . . ?
Cl4 Ti2 C24 119.63(6) . . ?
Cl3 Ti2 C24 127.78(6) . . ?
C36 Ti2 C23 102.17(8) . . ?
C35 Ti2 C23 82.89(8) . . ?
Cl4 Ti2 C23 136.64(6) . . ?
Cl3 Ti2 C23 92.96(6) . . ?
C24 Ti2 C23 35.06(8) . . ?
C36 Ti2 C25 90.40(8) . . ?
C35 Ti2 C25 104.96(8) . . ?
Cl4 Ti2 C25 85.77(6) . . ?
Cl3 Ti2 C25 131.79(6) . . ?
C24 Ti2 C25 34.41(8) . . ?
C23 Ti2 C25 58.77(8) . . ?
C36 Ti2 C27 134.03(8) . . ?
C35 Ti2 C27 117.17(9) . . ?
Cl4 Ti2 C27 106.53(6) . . ?
Cl3 Ti2 C27 76.97(6) . . ?
C24 Ti2 C27 56.60(8) . . ?
C23 Ti2 C27 34.72(8) . . ?
C25 Ti2 C27 57.39(8) . . ?
C36 Ti2 C34 57.17(9) . . ?
C35 Ti2 C34 34.17(8) . . ?
Cl4 Ti2 C34 122.34(6) . . ?
Cl3 Ti2 C34 79.68(6) . . ?
C24 Ti2 C34 108.21(8) . . ?
C23 Ti2 C34 101.00(8) . . ?
C25 Ti2 C34 139.05(8) . . ?
C27 Ti2 C34 126.66(8) . . ?
C36 Ti2 C26 125.27(9) . . ?
C35 Ti2 C26 133.19(9) . . ?
Cl4 Ti2 C26 79.02(6) . . ?
Cl3 Ti2 C26 97.70(6) . . ?
C24 Ti2 C26 56.60(8) . . ?
C23 Ti2 C26 57.63(8) . . ?
C25 Ti2 C26 34.87(8) . . ?
C27 Ti2 C26 33.65(8) . . ?
C34 Ti2 C26 158.49(9) . . ?
C36 Ti2 C37 34.39(8) . . ?
C35 Ti2 C37 56.96(9) . . ?
Cl4 Ti2 C37 77.18(6) . . ?
Cl3 Ti2 C37 115.19(6) . . ?
C24 Ti2 C37 110.91(8) . . ?
C23 Ti2 C37 136.10(8) . . ?
C25 Ti2 C37 111.65(8) . . ?
C27 Ti2 C37 167.35(8) . . ?
C34 Ti2 C37 56.11(8) . . ?
C26 Ti2 C37 140.23(8) . . ?
C36 Ti2 C38 57.17(8) . . ?
C35 Ti2 C38 56.92(8) . . ?
Cl4 Ti2 C38 88.60(6) . . ?
Cl3 Ti2 C38 82.99(6) . . ?
C24 Ti2 C38 131.95(8) . . ?
C23 Ti2 C38 134.74(8) . . ?
C25 Ti2 C38 145.02(8) . . ?
C27 Ti2 C38 155.48(8) . . ?
C34 Ti2 C38 33.84(8) . . ?
C26 Ti2 C38 167.62(8) . . ?
C37 Ti2 C38 33.78(8) . . ?
C6 Si1 C7 108.19(14) . . ?
C6 Si1 C8 110.41(15) . . ?
C7 Si1 C8 110.07(14) . . ?
C6 Si1 C1 106.35(12) . . ?
C7 Si1 C1 114.23(11) . . ?
C8 Si1 C1 107.53(12) . . ?
C9 Si2 C11 110.77(13) . . ?
C9 Si2 C10 110.33(13) . . ?
C11 Si2 C10 108.99(13) . . ?
C9 Si2 C3 107.59(12) . . ?
C11 Si2 C3 113.82(11) . . ?
C10 Si2 C3 105.19(11) . . ?
C33 Si3 C32 110.63(13) . . ?
C33 Si3 C31 109.25(12) . . ?
C32 Si3 C31 110.44(13) . . ?
C33 Si3 C25 113.97(11) . . ?
C32 Si3 C25 106.65(12) . . ?
C31 Si3 C25 105.77(11) . . ?
C28 Si4 C30 108.47(13) . . ?
C28 Si4 C29 110.08(15) . . ?
C30 Si4 C29 110.88(14) . . ?
C28 Si4 C23 106.22(12) . . ?
C30 Si4 C23 115.01(12) . . ?
C29 Si4 C23 106.04(12) . . ?
C20 N1 C21 110.1(2) . . ?
C20 N1 C22 110.5(2) . . ?
C21 N1 C22 109.8(2) . . ?
C44 N2 C42 109.6(2) . . ?
C44 N2 C43 110.8(2) . . ?
C42 N2 C43 110.4(2) . . ?
C5 C1 C2 104.9(2) . . ?
C5 C1 Si1 125.92(17) . . ?
C2 C1 Si1 127.30(17) . . ?
C5 C1 Ti1 73.35(13) . . ?
C2 C1 Ti1 72.06(13) . . ?
Si1 C1 Ti1 131.08(12) . . ?
C3 C2 C1 110.7(2) . . ?
C3 C2 Ti1 72.90(13) . . ?
C1 C2 Ti1 72.99(13) . . ?
C3 C2 H2 124.6 . . ?
C1 C2 H2 124.6 . . ?
Ti1 C2 H2 121.1 . . ?
C2 C3 C4 105.4(2) . . ?
C2 C3 Si2 127.37(17) . . ?
C4 C3 Si2 126.49(18) . . ?
C2 C3 Ti1 72.57(13) . . ?
C4 C3 Ti1 73.04(13) . . ?
Si2 C3 Ti1 126.56(12) . . ?
C5 C4 C3 109.2(2) . . ?
C5 C4 Ti1 73.60(14) . . ?
C3 C4 Ti1 72.15(13) . . ?
C5 C4 H4 125.4 . . ?
C3 C4 H4 125.4 . . ?
Ti1 C4 H4 120.5 . . ?
C4 C5 C1 109.7(2) . . ?
C4 C5 Ti1 72.68(14) . . ?
C1 C5 Ti1 72.16(13) . . ?
C4 C5 H5 125.2 . . ?
C1 C5 H5 125.2 . . ?
Ti1 C5 H5 121.6 . . ?
Si1 C6 H6A 109.5 . . ?
Si1 C6 H6B 109.5 . . ?
H6A C6 H6B 109.5 . . ?
Si1 C6 H6C 109.5 . . ?
H6A C6 H6C 109.5 . . ?
H6B C6 H6C 109.5 . . ?
Si1 C7 H7A 109.5 . . ?
Si1 C7 H7B 109.5 . . ?
H7A C7 H7B 109.5 . . ?
Si1 C7 H7C 109.5 . . ?
H7A C7 H7C 109.5 . . ?
H7B C7 H7C 109.5 . . ?
Si1 C8 H8A 109.5 . . ?
Si1 C8 H8B 109.5 . . ?
H8A C8 H8B 109.5 . . ?
Si1 C8 H8C 109.5 . . ?
H8A C8 H8C 109.5 . . ?
H8B C8 H8C 109.5 . . ?
Si2 C9 H9A 109.5 . . ?
Si2 C9 H9B 109.5 . . ?
H9A C9 H9B 109.5 . . ?
Si2 C9 H9C 109.5 . . ?
H9A C9 H9C 109.5 . . ?
H9B C9 H9C 109.5 . . ?
Si2 C10 H10A 109.5 . . ?
Si2 C10 H10B 109.5 . . ?
H10A C10 H10B 109.5 . . ?
Si2 C10 H10C 109.5 . . ?
H10A C10 H10C 109.5 . . ?
H10B C10 H10C 109.5 . . ?
Si2 C11 H11A 109.5 . . ?
Si2 C11 H11B 109.5 . . ?
H11A C11 H11B 109.5 . . ?
Si2 C11 H11C 109.5 . . ?
H11A C11 H11C 109.5 . . ?
H11B C11 H11C 109.5 . . ?
C13 C12 C16 108.8(2) . . ?
C13 C12 Ti1 70.71(14) . . ?
C16 C12 Ti1 75.64(14) . . ?
C13 C12 H12 125.6 . . ?
C16 C12 H12 125.6 . . ?
Ti1 C12 H12 119.8 . . ?
C12 C13 C14 108.1(2) . . ?
C12 C13 Ti1 75.21(14) . . ?
C14 C13 Ti1 71.94(13) . . ?
C12 C13 H13 126.0 . . ?
C14 C13 H13 126.0 . . ?
Ti1 C13 H13 118.8 . . ?
C15 C14 C13 107.2(2) . . ?
C15 C14 Ti1 76.18(14) . . ?
C13 C14 Ti1 72.88(13) . . ?
C15 C14 H14 126.4 . . ?
C13 C14 H14 126.4 . . ?
Ti1 C14 H14 116.7 . . ?
C16 C15 C14 109.1(2) . . ?
C16 C15 Ti1 75.23(14) . . ?
C14 C15 Ti1 69.45(14) . . ?
C16 C15 H15 125.4 . . ?
C14 C15 H15 125.4 . . ?
Ti1 C15 H15 121.5 . . ?
C15 C16 C12 106.8(2) . . ?
C15 C16 C17 128.2(2) . . ?
C12 C16 C17 125.0(2) . . ?
C15 C16 Ti1 71.45(14) . . ?
C12 C16 Ti1 70.58(13) . . ?
C17 C16 Ti1 125.92(15) . . ?
C16 C17 C19 114.5(2) . . ?
C16 C17 C18 110.4(2) . . ?
C19 C17 C18 108.5(2) . . ?
C16 C17 H17 107.7 . . ?
C19 C17 H17 107.7 . . ?
C18 C17 H17 107.7 . . ?
C21 C18 C17 110.6(2) . . ?
C21 C18 H18A 109.5 . . ?
C17 C18 H18A 109.5 . . ?
C21 C18 H18B 109.5 . . ?
C17 C18 H18B 109.5 . . ?
H18A C18 H18B 108.1 . . ?
C17 C19 C20 111.2(2) . . ?
C17 C19 H19A 109.4 . . ?
C20 C19 H19A 109.4 . . ?
C17 C19 H19B 109.4 . . ?
C20 C19 H19B 109.4 . . ?
H19A C19 H19B 108.0 . . ?
N1 C20 C19 112.4(2) . . ?
N1 C20 H20A 109.1 . . ?
C19 C20 H20A 109.1 . . ?
N1 C20 H20B 109.1 . . ?
C19 C20 H20B 109.1 . . ?
H20A C20 H20B 107.9 . . ?
N1 C21 C18 111.7(2) . . ?
N1 C21 H21A 109.3 . . ?
C18 C21 H21A 109.3 . . ?
N1 C21 H21B 109.3 . . ?
C18 C21 H21B 109.3 . . ?
H21A C21 H21B 107.9 . . ?
N1 C22 H22A 109.5 . . ?
N1 C22 H22B 109.5 . . ?
H22A C22 H22B 109.5 . . ?
N1 C22 H22C 109.5 . . ?
H22A C22 H22C 109.5 . . ?
H22B C22 H22C 109.5 . . ?
C27 C23 C24 104.8(2) . . ?
C27 C23 Si4 126.86(18) . . ?
C24 C23 Si4 126.96(18) . . ?
C27 C23 Ti2 73.43(14) . . ?
C24 C23 Ti2 72.34(13) . . ?
Si4 C23 Ti2 129.08(12) . . ?
C25 C24 C23 110.9(2) . . ?
C25 C24 Ti2 73.34(13) . . ?
C23 C24 Ti2 72.60(13) . . ?
C25 C24 H24 124.6 . . ?
C23 C24 H24 124.6 . . ?
Ti2 C24 H24 121.1 . . ?
C24 C25 C26 105.5(2) . . ?
C24 C25 Si3 128.43(17) . . ?
C26 C25 Si3 125.28(18) . . ?
C24 C25 Ti2 72.25(13) . . ?
C26 C25 Ti2 72.98(13) . . ?
Si3 C25 Ti2 127.41(12) . . ?
C27 C26 C25 109.0(2) . . ?
C27 C26 Ti2 73.13(14) . . ?
C25 C26 Ti2 72.15(13) . . ?
C27 C26 H26 125.5 . . ?
C25 C26 H26 125.5 . . ?
Ti2 C26 H26 120.9 . . ?
C26 C27 C23 109.8(2) . . ?
C26 C27 Ti2 73.22(14) . . ?
C23 C27 Ti2 71.85(13) . . ?
C26 C27 H27 125.1 . . ?
C23 C27 H27 125.1 . . ?
Ti2 C27 H27 121.5 . . ?
Si4 C28 H28A 109.5 . . ?
Si4 C28 H28B 109.5 . . ?
H28A C28 H28B 109.5 . . ?
Si4 C28 H28C 109.5 . . ?
H28A C28 H28C 109.5 . . ?
H28B C28 H28C 109.5 . . ?
Si4 C29 H29A 109.5 . . ?
Si4 C29 H29B 109.5 . . ?
H29A C29 H29B 109.5 . . ?
Si4 C29 H29C 109.5 . . ?
H29A C29 H29C 109.5 . . ?
H29B C29 H29C 109.5 . . ?
Si4 C30 H30A 109.5 . . ?
Si4 C30 H30B 109.5 . . ?
H30A C30 H30B 109.5 . . ?
Si4 C30 H30C 109.5 . . ?
H30A C30 H30C 109.5 . . ?
H30B C30 H30C 109.5 . . ?
Si3 C31 H31A 109.5 . . ?
Si3 C31 H31B 109.5 . . ?
H31A C31 H31B 109.5 . . ?
Si3 C31 H31C 109.5 . . ?
H31A C31 H31C 109.5 . . ?
H31B C31 H31C 109.5 . . ?
Si3 C32 H32A 109.5 . . ?
Si3 C32 H32B 109.5 . . ?
H32A C32 H32B 109.5 . . ?
Si3 C32 H32C 109.5 . . ?
H32A C32 H32C 109.5 . . ?
H32B C32 H32C 109.5 . . ?
Si3 C33 H33A 109.5 . . ?
Si3 C33 H33B 109.5 . . ?
H33A C33 H33B 109.5 . . ?
Si3 C33 H33C 109.5 . . ?
H33A C33 H33C 109.5 . . ?
H33B C33 H33C 109.5 . . ?
C35 C34 C38 109.2(2) . . ?
C35 C34 Ti2 71.12(14) . . ?
C38 C34 Ti2 74.96(14) . . ?
C35 C34 H34 125.4 . . ?
C38 C34 H34 125.4 . . ?
Ti2 C34 H34 120.2 . . ?
C34 C35 C36 107.8(2) . . ?
C34 C35 Ti2 74.71(13) . . ?
C36 C35 Ti2 71.96(13) . . ?
C34 C35 H35 126.1 . . ?
C36 C35 H35 126.1 . . ?
Ti2 C35 H35 119.1 . . ?
C37 C36 C35 107.5(2) . . ?
C37 C36 Ti2 75.28(14) . . ?
C35 C36 Ti2 73.07(13) . . ?
C37 C36 H36 126.3 . . ?
C35 C36 H36 126.3 . . ?
Ti2 C36 H36 117.5 . . ?
C36 C37 C38 109.2(2) . . ?
C36 C37 Ti2 70.33(14) . . ?
C38 C37 Ti2 74.86(14) . . ?
C36 C37 H37 125.4 . . ?
C38 C37 H37 125.4 . . ?
Ti2 C37 H37 121.0 . . ?
C37 C38 C34 106.3(2) . . ?
C37 C38 C39 126.4(2) . . ?
C34 C38 C39 127.2(2) . . ?
C37 C38 Ti2 71.36(14) . . ?
C34 C38 Ti2 71.20(14) . . ?
C39 C38 Ti2 124.91(16) . . ?
C38 C39 C40 110.7(2) . . ?
C38 C39 C41 112.3(2) . . ?
C40 C39 C41 108.6(2) . . ?
C38 C39 H39 108.4 . . ?
C40 C39 H39 108.4 . . ?
C41 C39 H39 108.4 . . ?
C43 C40 C39 111.7(2) . . ?
C43 C40 H40A 109.3 . . ?
C39 C40 H40A 109.3 . . ?
C43 C40 H40B 109.3 . . ?
C39 C40 H40B 109.3 . . ?
H40A C40 H40B 108.0 . . ?
C42 C41 C39 111.9(2) . . ?
C42 C41 H41A 109.2 . . ?
C39 C41 H41A 109.2 . . ?
C42 C41 H41B 109.2 . . ?
C39 C41 H41B 109.2 . . ?
H41A C41 H41B 107.9 . . ?
N2 C42 C41 111.6(2) . . ?
N2 C42 H42A 109.3 . . ?
C41 C42 H42A 109.3 . . ?
N2 C42 H42B 109.3 . . ?
C41 C42 H42B 109.3 . . ?
H42A C42 H42B 108.0 . . ?
N2 C43 C40 111.0(2) . . ?
N2 C43 H43A 109.4 . . ?
C40 C43 H43A 109.4 . . ?
N2 C43 H43B 109.4 . . ?
C40 C43 H43B 109.4 . . ?
H43A C43 H43B 108.0 . . ?
N2 C44 H44A 109.5 . . ?
N2 C44 H44B 109.5 . . ?
H44A C44 H44B 109.5 . . ?
N2 C44 H44C 109.5 . . ?
H44A C44 H44C 109.5 . . ?
H44B C44 H44C 109.5 . . ?

loop_
_geom_bond_atom_site_label_1
_geom_bond_atom_site_label_2
_geom_bond_distance
_geom_bond_site_symmetry_2
_geom_bond_publ_flag
Ti1 C14 2.341(2) . ?
Ti1 C13 2.353(2) . ?
Ti1 Cl2 2.3591(7) . ?
Ti1 Cl1 2.3714(7) . ?
Ti1 C2 2.382(2) . ?
Ti1 C3 2.386(2) . ?
Ti1 C1 2.394(2) . ?
Ti1 C4 2.398(2) . ?
Ti1 C5 2.410(2) . ?
Ti1 C12 2.411(2) . ?
Ti1 C15 2.428(2) . ?
Ti1 C16 2.476(2) . ?
Ti2 C36 2.344(2) . ?
Ti2 C35 2.359(2) . ?
Ti2 Cl4 2.3656(7) . ?
Ti2 Cl3 2.3740(7) . ?
Ti2 C24 2.380(2) . ?
Ti2 C23 2.383(2) . ?
Ti2 C25 2.394(2) . ?
Ti2 C27 2.404(2) . ?
Ti2 C34 2.405(2) . ?
Ti2 C26 2.405(2) . ?
Ti2 C37 2.408(2) . ?
Ti2 C38 2.453(2) . ?
Si1 C6 1.852(3) . ?
Si1 C7 1.852(3) . ?
Si1 C8 1.865(3) . ?
Si1 C1 1.889(2) . ?
Si2 C9 1.857(3) . ?
Si2 C11 1.861(3) . ?
Si2 C10 1.865(3) . ?
Si2 C3 1.885(2) . ?
Si3 C33 1.859(3) . ?
Si3 C32 1.861(3) . ?
Si3 C31 1.863(3) . ?
Si3 C25 1.884(2) . ?
Si4 C28 1.857(3) . ?
Si4 C30 1.857(3) . ?
Si4 C29 1.859(3) . ?
Si4 C23 1.885(2) . ?
N1 C20 1.453(3) . ?
N1 C21 1.456(3) . ?
N1 C22 1.456(3) . ?
N2 C44 1.459(3) . ?
N2 C42 1.461(3) . ?
N2 C43 1.462(3) . ?
C1 C5 1.424(3) . ?
C1 C2 1.434(3) . ?
C2 C3 1.415(3) . ?
C2 H2 0.9500 . ?
C3 C4 1.431(3) . ?
C4 C5 1.394(3) . ?
C4 H4 0.9500 . ?
C5 H5 0.9500 . ?
C6 H6A 0.9800 . ?
C6 H6B 0.9800 . ?
C6 H6C 0.9800 . ?
C7 H7A 0.9800 . ?
C7 H7B 0.9800 . ?
C7 H7C 0.9800 . ?
C8 H8A 0.9800 . ?
C8 H8B 0.9800 . ?
C8 H8C 0.9800 . ?
C9 H9A 0.9800 . ?
C9 H9B 0.9800 . ?
C9 H9C 0.9800 . ?
C10 H10A 0.9800 . ?
C10 H10B 0.9800 . ?
C10 H10C 0.9800 . ?
C11 H11A 0.9800 . ?
C11 H11B 0.9800 . ?
C11 H11C 0.9800 . ?
C12 C13 1.397(3) . ?
C12 C16 1.421(3) . ?
C12 H12 0.9500 . ?
C13 C14 1.419(3) . ?
C13 H13 0.9500 . ?
C14 C15 1.411(3) . ?
C14 H14 0.9500 . ?
C15 C16 1.406(3) . ?
C15 H15 0.9500 . ?
C16 C17 1.508(3) . ?
C17 C19 1.521(3) . ?
C17 C18 1.524(3) . ?
C17 H17 1.0000 . ?
C18 C21 1.522(4) . ?
C18 H18A 0.9900 . ?
C18 H18B 0.9900 . ?
C19 C20 1.525(4) . ?
C19 H19A 0.9900 . ?
C19 H19B 0.9900 . ?
C20 H20A 0.9900 . ?
C20 H20B 0.9900 . ?
C21 H21A 0.9900 . ?
C21 H21B 0.9900 . ?
C22 H22A 0.9800 . ?
C22 H22B 0.9800 . ?
C22 H22C 0.9800 . ?
C23 C27 1.428(3) . ?
C23 C24 1.435(3) . ?
C24 C25 1.412(3) . ?
C24 H24 0.9500 . ?
C25 C26 1.438(3) . ?
C26 C27 1.392(3) . ?
C26 H26 0.9500 . ?
C27 H27 0.9500 . ?
C28 H28A 0.9800 . ?
C28 H28B 0.9800 . ?
C28 H28C 0.9800 . ?
C29 H29A 0.9800 . ?
C29 H29B 0.9800 . ?
C29 H29C 0.9800 . ?
C30 H30A 0.9800 . ?
C30 H30B 0.9800 . ?
C30 H30C 0.9800 . ?
C31 H31A 0.9800 . ?
C31 H31B 0.9800 . ?
C31 H31C 0.9800 . ?
C32 H32A 0.9800 . ?
C32 H32B 0.9800 . ?
C32 H32C 0.9800 . ?
C33 H33A 0.9800 . ?
C33 H33B 0.9800 . ?
C33 H33C 0.9800 . ?
C34 C35 1.400(3) . ?
C34 C38 1.415(3) . ?
C34 H34 0.9500 . ?
C35 C36 1.413(3) . ?
C35 H35 0.9500 . ?
C36 C37 1.406(3) . ?
C36 H36 0.9500 . ?
C37 C38 1.413(3) . ?
C37 H37 0.9500 . ?
C38 C39 1.509(3) . ?
C39 C40 1.532(3) . ?
C39 C41 1.532(3) . ?
C39 H39 1.0000 . ?
C40 C43 1.515(3) . ?
C40 H40A 0.9900 . ?
C40 H40B 0.9900 . ?
C41 C42 1.514(3) . ?
C41 H41A 0.9900 . ?
C41 H41B 0.9900 . ?
C42 H42A 0.9900 . ?
C42 H42B 0.9900 . ?
C43 H43A 0.9900 . ?
C43 H43B 0.9900 . ?
C44 H44A 0.9800 . ?
C44 H44B 0.9800 . ?
C44 H44C 0.9800 . ?
